data_7701441
loop_
_publ_author_name
'Paine, Tapan Kanti'
'Rahaman, Rubina'
'Munshi, Sandip'
'Banerjee, Sridhar'
'Chakraborty, Biswarup'
'Bhunia, Sarmistha'

_publ_section_title
;
 Dioxygen Reactivity of Iron(II)-Gentisate/1,4-Dihydroxy-2-naphthoate
 Complexes of N4 Ligands: Oxidative Coupling of 1,4-Dihydroxy-2-naphthoate
;
_journal_name_full 'Dalton Transactions'
_journal_paper_doi 10.1039/C9DT03493E
_journal_year 2019
_chemical_formula_sum 'C38 H30 Fe N4 O8'
_chemical_formula_weight 726.51
_space_group_crystal_system triclinic
_space_group_IT_number 2
_space_group_name_Hall '-P 1'
_space_group_name_H-M_alt 'P -1'
_symmetry_space_group_name_Hall '-P 1'
_symmetry_space_group_name_H-M 'P -1'
_atom_sites_solution_hydrogens geom
_audit_creation_method SHELXL-2014/6
_audit_update_record
;
2018-03-24 deposited with the CCDC.    2019-10-28 downloaded from the CCDC.
;
_cell_angle_alpha 82.691(16)
_cell_angle_beta 87.388(19)
_cell_angle_gamma 74.600(15)
_cell_formula_units_Z 2
_cell_length_a 9.834(5)
_cell_length_b 11.435(6)
_cell_length_c 16.182(8)
_cell_measurement_reflns_used 4444
_cell_measurement_temperature 100(2)
_cell_measurement_theta_max 22.41
_cell_measurement_theta_min 2.15
_cell_volume 1740.0(15)
_computing_cell_refinement 'Bruker SAINT'
_computing_data_collection 'Bruker APEX2'
_computing_data_reduction 'Bruker SAINT'
_computing_molecular_graphics 'Bruker SHELXTL'
_computing_publication_material 'Bruker SHELXTL'
_computing_structure_refinement 'SHELXL-2014/6 (Sheldrick, 2014)'
_computing_structure_solution 'SHELXS-97 (Sheldrick 2008)'
_diffrn_ambient_temperature 100(2)
_diffrn_measured_fraction_theta_full 0.971
_diffrn_measured_fraction_theta_max 0.948
_diffrn_measurement_device_type 'Bruker APEX-II CCD'
_diffrn_measurement_method '\f and \w scans'
_diffrn_radiation_type MoK\a
_diffrn_radiation_wavelength 0.71073
_diffrn_reflns_av_R_equivalents 0.0481
_diffrn_reflns_av_unetI/netI 0.0613
_diffrn_reflns_Laue_measured_fraction_full 0.971
_diffrn_reflns_Laue_measured_fraction_max 0.948
_diffrn_reflns_limit_h_max 10
_diffrn_reflns_limit_h_min -12
_diffrn_reflns_limit_k_max 14
_diffrn_reflns_limit_k_min -14
_diffrn_reflns_limit_l_max 20
_diffrn_reflns_limit_l_min -20
_diffrn_reflns_number 22258
_diffrn_reflns_point_group_measured_fraction_full 0.971
_diffrn_reflns_point_group_measured_fraction_max 0.948
_diffrn_reflns_theta_full 25.242
_diffrn_reflns_theta_max 27.094
_diffrn_reflns_theta_min 1.269
_exptl_absorpt_coefficient_mu 0.492
_exptl_absorpt_correction_type none
_exptl_crystal_colour Brown
_exptl_crystal_density_diffrn 1.387
_exptl_crystal_description Block
_exptl_crystal_F_000 752
_exptl_crystal_size_max 0.300
_exptl_crystal_size_mid 0.150
_exptl_crystal_size_min 0.100
_refine_diff_density_max 0.306
_refine_diff_density_min -0.591
_refine_diff_density_rms 0.061
_refine_ls_extinction_method none
_refine_ls_goodness_of_fit_ref 0.814
_refine_ls_hydrogen_treatment constr
_refine_ls_matrix_type full
_refine_ls_number_parameters 462
_refine_ls_number_reflns 7289
_refine_ls_number_restraints 0
_refine_ls_restrained_S_all 0.814
_refine_ls_R_factor_all 0.0731
_refine_ls_R_factor_gt 0.0450
_refine_ls_shift/su_max 0.001
_refine_ls_shift/su_mean 0.000
_refine_ls_structure_factor_coef Fsqd
_refine_ls_weighting_details 'w=1/[\s^2^(Fo^2^)+(0.1000P)^2^+0.7459P] where P=(Fo^2^+2Fc^2^)/3'
_refine_ls_weighting_scheme calc
_refine_ls_wR_factor_gt 0.1210
_refine_ls_wR_factor_ref 0.1511
_reflns_Friedel_coverage 0.000
_reflns_number_gt 4912
_reflns_number_total 7289
_reflns_threshold_expression 'I > 2\s(I)'
_cod_data_source_file c9dt03493e2.cif
_cod_data_source_block rrr_a_sqd_sqd
_cod_database_code 7701441
_shelx_space_group_comment
;
The symmetry employed for this shelxl refinement is uniquely defined
by the following loop, which should always be used as a source of
symmetry information in preference to the above space-group names.
They are only intended as comments.
;
_shelx_estimated_absorpt_t_min 0.866
_shelx_estimated_absorpt_t_max 0.952
_shelxl_version_number 2014/6

loop_
_space_group_symop_operation_xyz
'x, y, z'
'-x, -y, -z'

loop_
_atom_site_label
_atom_site_type_symbol
_atom_site_fract_x
_atom_site_fract_y
_atom_site_fract_z
_atom_site_U_iso_or_equiv
_atom_site_adp_type
_atom_site_occupancy
_atom_site_site_symmetry_order
_atom_site_calc_flag
_atom_site_refinement_flags_posn
_atom_site_refinement_flags_adp
Fe1 Fe 0.75656(4) 0.54843(3) 0.73447(2) 0.03556(14) Uani 1 1 d . .
O1 O 0.8327(2) 0.61309(17) 0.83018(13) 0.0479(5) Uani 1 1 d . .
O4 O 0.5540(2) 1.09510(17) 0.73258(13) 0.0472(5) Uani 1 1 d . .
O8 O 0.8815(2) 1.01890(19) 0.82092(13) 0.0490(5) Uani 1 1 d . .
O5 O 0.7081(2) 0.69374(18) 0.64281(13) 0.0530(5) Uani 1 1 d . .
O3 O 0.5688(2) 0.71633(18) 0.96293(14) 0.0538(5) Uani 1 1 d . .
O7 O 0.9539(2) 0.7972(2) 0.54625(14) 0.0632(7) Uani 1 1 d . .
O6 O 0.6082(2) 0.8819(2) 0.58648(15) 0.0594(6) Uani 1 1 d . .
N1 N 0.9746(2) 0.4781(2) 0.69324(15) 0.0432(6) Uani 1 1 d . .
N4 N 0.5384(2) 0.5959(2) 0.78162(16) 0.0434(6) Uani 1 1 d . .
N3 N 0.7414(2) 0.38358(19) 0.82298(14) 0.0379(5) Uani 1 1 d . .
O2 O 0.9017(2) 0.7153(2) 0.91861(16) 0.0700(8) Uani 1 1 d . .
N2 N 0.7401(2) 0.4205(2) 0.64246(15) 0.0414(5) Uani 1 1 d . .
C12 C 0.7985(2) 0.9041(2) 0.73406(16) 0.0309(5) Uani 1 1 d . .
C11 C 0.6798(3) 0.9013(2) 0.79432(16) 0.0316(5) Uani 1 1 d . .
C21 C 1.0207(3) 0.9757(2) 0.70058(17) 0.0342(6) Uani 1 1 d . .
C10 C 0.5592(3) 1.0128(2) 0.78931(16) 0.0325(5) Uani 1 1 d . .
C9 C 0.4497(3) 1.0210(2) 0.85507(16) 0.0347(6) Uani 1 1 d . .
C2 C 0.6856(3) 0.8084(2) 0.85468(15) 0.0317(5) Uani 1 1 d . .
C3 C 0.5674(3) 0.8073(2) 0.91487(16) 0.0360(6) Uani 1 1 d . .
C4 C 0.4505(3) 0.9212(2) 0.91456(16) 0.0359(6) Uani 1 1 d . .
C16 C 1.0398(3) 0.9182(2) 0.62834(16) 0.0359(6) Uani 1 1 d . .
C13 C 0.8113(2) 0.8550(2) 0.66214(15) 0.0311(5) Uani 1 1 d . .
C14 C 0.6995(3) 0.8056(2) 0.62822(16) 0.0342(6) Uani 1 1 d . .
C22 C 0.9003(3) 0.9688(2) 0.75795(16) 0.0339(6) Uani 1 1 d . .
C15 C 0.9381(3) 0.8528(2) 0.60683(17) 0.0374(6) Uani 1 1 d . .
C20 C 1.1170(3) 1.0372(3) 0.7208(2) 0.0444(7) Uani 1 1 d . .
H20 H 1.1048 1.0757 0.7703 0.053 Uiso 1 1 calc R U
C1 C 0.8175(3) 0.7024(2) 0.86960(17) 0.0372(6) Uani 1 1 d . .
C8 C 0.3456(3) 1.1302(3) 0.85950(19) 0.0457(7) Uani 1 1 d . .
H8 H 0.3452 1.1990 0.8197 0.055 Uiso 1 1 calc R U
C23 C 0.6861(3) 0.3065(2) 0.77377(19) 0.0432(7) Uani 1 1 d . .
H23A H 0.5834 0.3418 0.7659 0.052 Uiso 1 1 calc R U
H23B H 0.7007 0.2236 0.8045 0.052 Uiso 1 1 calc R U
C19 C 1.2305(3) 1.0416(3) 0.6680(2) 0.0498(7) Uani 1 1 d . .
H19 H 1.2961 1.0841 0.6812 0.060 Uiso 1 1 calc R U
C36 C 0.5128(3) 0.5257(2) 0.85057(18) 0.0401(6) Uani 1 1 d . .
C18 C 1.2496(3) 0.9853(3) 0.5967(2) 0.0537(8) Uani 1 1 d . .
H18 H 1.3282 0.9891 0.5611 0.064 Uiso 1 1 calc R U
C31 C 1.0902(3) 0.4833(3) 0.7317(2) 0.0505(8) Uani 1 1 d . .
H31 H 1.0791 0.5256 0.7794 0.061 Uiso 1 1 calc R U
C27 C 0.9913(3) 0.4167(3) 0.62584(17) 0.0425(7) Uani 1 1 d . .
C24 C 0.7589(3) 0.2979(3) 0.6901(2) 0.0459(7) Uani 1 1 d . .
H24A H 0.7198 0.2463 0.6581 0.055 Uiso 1 1 calc R U
H24B H 0.8608 0.2587 0.6980 0.055 Uiso 1 1 calc R U
C7 C 0.2437(3) 1.1387(3) 0.9212(2) 0.0567(9) Uani 1 1 d . .
H7 H 0.1735 1.2134 0.9241 0.068 Uiso 1 1 calc R U
C37 C 0.6380(3) 0.4309(3) 0.88766(18) 0.0451(7) Uani 1 1 d . .
H37A H 0.6839 0.4669 0.9275 0.054 Uiso 1 1 calc R U
H37B H 0.6062 0.3625 0.9189 0.054 Uiso 1 1 calc R U
C5 C 0.3452(3) 0.9301(3) 0.97507(19) 0.0491(7) Uani 1 1 d . .
H5 H 0.3431 0.8611 1.0141 0.059 Uiso 1 1 calc R U
C32 C 0.4319(3) 0.6880(3) 0.7495(2) 0.0544(8) Uani 1 1 d . .
H32 H 0.4486 0.7374 0.7003 0.065 Uiso 1 1 calc R U
C17 C 1.1551(3) 0.9231(3) 0.57642(19) 0.0491(7) Uani 1 1 d . .
H17 H 1.1690 0.8840 0.5272 0.059 Uiso 1 1 calc R U
C30 C 1.2243(3) 0.4297(3) 0.7048(2) 0.0578(9) Uani 1 1 d . .
H30 H 1.3041 0.4366 0.7329 0.069 Uiso 1 1 calc R U
C35 C 0.3806(3) 0.5434(3) 0.8876(2) 0.0512(7) Uani 1 1 d . .
H35 H 0.3642 0.4896 0.9344 0.061 Uiso 1 1 calc R U
C019 C 0.8757(3) 0.3137(3) 0.8635(2) 0.0523(8) Uani 1 1 d . .
H01A H 0.8583 0.2479 0.9042 0.078 Uiso 1 1 calc R U
H01B H 0.9141 0.3684 0.8919 0.078 Uiso 1 1 calc R U
H01C H 0.9434 0.2786 0.8212 0.078 Uiso 1 1 calc R U
C6 C 0.2432(3) 1.0387(3) 0.9789(2) 0.0571(9) Uani 1 1 d . .
H6 H 0.1725 1.0448 1.0214 0.069 Uiso 1 1 calc R U
C28 C 1.1232(3) 0.3590(3) 0.5970(2) 0.0525(8) Uani 1 1 d . .
H28 H 1.1325 0.3148 0.5502 0.063 Uiso 1 1 calc R U
C26 C 0.8570(3) 0.4206(3) 0.58258(19) 0.0536(8) Uani 1 1 d . .
H26A H 0.8315 0.4951 0.5419 0.064 Uiso 1 1 calc R U
H26B H 0.8728 0.3488 0.5515 0.064 Uiso 1 1 calc R U
C34 C 0.2723(3) 0.6409(3) 0.8553(3) 0.0640(10) Uani 1 1 d . .
H34 H 0.1814 0.6574 0.8808 0.077 Uiso 1 1 calc R U
C25 C 0.6053(3) 0.4583(3) 0.5963(2) 0.0603(9) Uani 1 1 d . .
H25A H 0.5970 0.5383 0.5638 0.091 Uiso 1 1 calc R U
H25B H 0.5262 0.4638 0.6359 0.091 Uiso 1 1 calc R U
H25C H 0.6039 0.3980 0.5587 0.091 Uiso 1 1 calc R U
C33 C 0.2996(3) 0.7132(3) 0.7853(3) 0.0653(10) Uani 1 1 d . .
H33 H 0.2272 0.7805 0.7617 0.078 Uiso 1 1 calc R U
C29 C 1.2416(3) 0.3660(3) 0.6369(2) 0.0585(9) Uani 1 1 d . .
H29 H 1.3333 0.3275 0.6177 0.070 Uiso 1 1 calc R U

loop_
_atom_site_aniso_label
_atom_site_aniso_U_11
_atom_site_aniso_U_22
_atom_site_aniso_U_33
_atom_site_aniso_U_23
_atom_site_aniso_U_13
_atom_site_aniso_U_12
Fe1 0.0345(2) 0.0305(2) 0.0432(2) -0.00624(16) -0.00490(16) -0.00967(16)
O1 0.0497(12) 0.0376(11) 0.0550(12) -0.0205(9) -0.0115(9) -0.0003(9)
O4 0.0463(11) 0.0365(11) 0.0532(12) 0.0055(9) 0.0034(9) -0.0068(9)
O8 0.0493(12) 0.0556(12) 0.0514(12) -0.0281(10) 0.0098(9) -0.0214(10)
O5 0.0719(14) 0.0420(12) 0.0529(13) 0.0043(9) -0.0174(11) -0.0305(11)
O3 0.0656(14) 0.0396(11) 0.0527(13) 0.0031(10) 0.0130(10) -0.0142(10)
O7 0.0586(14) 0.0927(18) 0.0553(14) -0.0424(13) 0.0172(11) -0.0366(13)
O6 0.0535(13) 0.0515(13) 0.0733(15) 0.0030(11) -0.0311(11) -0.0138(10)
N1 0.0393(13) 0.0491(14) 0.0472(14) -0.0169(11) 0.0000(10) -0.0171(11)
N4 0.0365(12) 0.0331(12) 0.0572(15) -0.0028(11) -0.0076(11) -0.0034(10)
N3 0.0343(12) 0.0279(11) 0.0482(13) -0.0036(10) -0.0031(10) -0.0026(9)
O2 0.0644(15) 0.0585(14) 0.0818(17) -0.0334(13) -0.0354(13) 0.0106(11)
N2 0.0399(13) 0.0458(13) 0.0442(13) -0.0107(11) -0.0050(10) -0.0180(11)
C12 0.0273(12) 0.0272(12) 0.0378(13) -0.0032(10) -0.0021(10) -0.0067(10)
C11 0.0306(13) 0.0303(13) 0.0365(13) -0.0100(11) -0.0018(10) -0.0094(10)
C21 0.0271(12) 0.0304(13) 0.0437(15) -0.0052(11) -0.0043(10) -0.0043(10)
C10 0.0297(13) 0.0269(12) 0.0419(14) -0.0060(11) -0.0035(10) -0.0076(10)
C9 0.0286(13) 0.0365(14) 0.0409(14) -0.0137(11) -0.0023(10) -0.0071(11)
C2 0.0320(13) 0.0282(12) 0.0359(13) -0.0089(10) -0.0018(10) -0.0068(10)
C3 0.0401(14) 0.0343(14) 0.0354(14) -0.0073(11) 0.0024(11) -0.0119(11)
C4 0.0309(13) 0.0413(15) 0.0392(14) -0.0130(12) 0.0035(11) -0.0127(11)
C16 0.0287(13) 0.0380(14) 0.0397(14) -0.0063(11) -0.0018(11) -0.0055(11)
C13 0.0309(13) 0.0296(12) 0.0330(13) -0.0022(10) -0.0039(10) -0.0081(10)
C14 0.0375(14) 0.0356(14) 0.0326(13) 0.0003(11) -0.0005(11) -0.0168(11)
C22 0.0320(13) 0.0291(13) 0.0407(14) -0.0097(11) -0.0037(11) -0.0052(10)
C15 0.0364(14) 0.0409(15) 0.0371(14) -0.0107(12) 0.0007(11) -0.0113(12)
C20 0.0363(15) 0.0417(16) 0.0592(18) -0.0121(14) -0.0056(13) -0.0135(12)
C1 0.0385(14) 0.0312(13) 0.0397(14) -0.0072(11) -0.0047(11) -0.0034(11)
C8 0.0403(16) 0.0430(16) 0.0476(16) -0.0120(13) -0.0063(12) 0.0036(13)
C23 0.0410(15) 0.0307(14) 0.0604(18) -0.0074(13) -0.0015(13) -0.0131(12)
C19 0.0337(15) 0.0521(18) 0.068(2) -0.0076(15) -0.0015(14) -0.0179(13)
C36 0.0399(15) 0.0370(14) 0.0434(15) -0.0076(12) 0.0005(12) -0.0090(12)
C18 0.0327(15) 0.065(2) 0.064(2) -0.0032(16) 0.0068(14) -0.0177(14)
C31 0.0388(16) 0.063(2) 0.0564(18) -0.0243(16) 0.0004(13) -0.0173(14)
C27 0.0485(16) 0.0498(16) 0.0361(14) -0.0110(12) 0.0043(12) -0.0228(14)
C24 0.0439(16) 0.0378(15) 0.0617(19) -0.0184(14) -0.0010(14) -0.0147(13)
C7 0.0389(16) 0.068(2) 0.0556(19) -0.0279(17) -0.0064(14) 0.0103(15)
C37 0.0484(17) 0.0405(15) 0.0421(16) 0.0016(12) 0.0000(13) -0.0074(13)
C5 0.0455(17) 0.0569(19) 0.0465(17) -0.0112(14) 0.0094(13) -0.0154(14)
C32 0.0433(17) 0.0425(17) 0.072(2) 0.0040(15) -0.0142(15) -0.0049(14)
C17 0.0393(16) 0.063(2) 0.0468(17) -0.0130(15) 0.0076(13) -0.0154(14)
C30 0.0349(16) 0.069(2) 0.076(2) -0.0207(18) -0.0007(15) -0.0189(15)
C35 0.0473(17) 0.0557(19) 0.0539(18) -0.0184(15) 0.0065(14) -0.0150(15)
C019 0.0472(17) 0.0389(16) 0.064(2) 0.0001(14) -0.0129(15) 0.0003(13)
C6 0.0366(16) 0.083(2) 0.0523(19) -0.0259(18) 0.0098(13) -0.0093(16)
C28 0.0580(19) 0.0558(19) 0.0519(18) -0.0214(15) 0.0161(15) -0.0251(16)
C26 0.0563(19) 0.073(2) 0.0395(16) -0.0149(15) 0.0009(13) -0.0279(17)
C34 0.0365(17) 0.068(2) 0.091(3) -0.031(2) 0.0079(17) -0.0105(16)
C25 0.0526(19) 0.066(2) 0.069(2) -0.0141(17) -0.0234(16) -0.0205(16)
C33 0.0408(18) 0.052(2) 0.096(3) -0.008(2) -0.0123(18) 0.0013(15)
C29 0.0449(18) 0.063(2) 0.072(2) -0.0211(18) 0.0177(16) -0.0176(16)

loop_
_atom_type_symbol
_atom_type_description
_atom_type_scat_dispersion_real
_atom_type_scat_dispersion_imag
_atom_type_scat_source
C C 0.0033 0.0016 'International Tables Vol C Tables 4.2.6.8 and 6.1.1.4'
H H 0.0000 0.0000 'International Tables Vol C Tables 4.2.6.8 and 6.1.1.4'
N N 0.0061 0.0033 'International Tables Vol C Tables 4.2.6.8 and 6.1.1.4'
O O 0.0106 0.0060 'International Tables Vol C Tables 4.2.6.8 and 6.1.1.4'
Fe Fe 0.3463 0.8444 'International Tables Vol C Tables 4.2.6.8 and 6.1.1.4'

loop_
_geom_angle_atom_site_label_1
_geom_angle_atom_site_label_2
_geom_angle_atom_site_label_3
_geom_angle
O1 Fe1 O5 104.97(9)
O1 Fe1 N1 88.14(9)
O5 Fe1 N1 95.64(10)
O1 Fe1 N4 93.60(9)
O5 Fe1 N4 90.45(9)
N1 Fe1 N4 173.01(9)
O1 Fe1 N3 88.62(9)
O5 Fe1 N3 161.39(8)
N1 Fe1 N3 97.49(9)
N4 Fe1 N3 75.81(9)
O1 Fe1 N2 159.33(8)
O5 Fe1 N2 90.34(9)
N1 Fe1 N2 76.39(9)
N4 Fe1 N2 100.21(9)
N3 Fe1 N2 80.04(9)
C1 O1 Fe1 144.58(17)
C14 O5 Fe1 142.51(18)
C31 N1 C27 118.3(2)
C31 N1 Fe1 126.05(19)
C27 N1 Fe1 115.44(18)
C32 N4 C36 118.3(3)
C32 N4 Fe1 126.5(2)
C36 N4 Fe1 115.22(17)
C23 N3 C019 111.1(2)
C23 N3 C37 110.4(2)
C019 N3 C37 109.0(2)
C23 N3 Fe1 105.87(17)
C019 N3 Fe1 114.77(19)
C37 N3 Fe1 105.59(16)
C26 N2 C24 110.4(2)
C26 N2 C25 108.8(3)
C24 N2 C25 111.1(2)
C26 N2 Fe1 106.07(17)
C24 N2 Fe1 106.78(17)
C25 N2 Fe1 113.64(19)
C13 C12 C22 121.9(2)
C13 C12 C11 122.9(2)
C22 C12 C11 115.1(2)
C2 C11 C10 121.1(2)
C2 C11 C12 122.2(2)
C10 C11 C12 116.5(2)
C20 C21 C16 120.2(3)
C20 C21 C22 119.3(2)
C16 C21 C22 120.4(2)
O4 C10 C9 121.7(2)
O4 C10 C11 120.2(2)
C9 C10 C11 118.1(2)
C4 C9 C8 119.3(3)
C4 C9 C10 120.6(2)
C8 C9 C10 120.0(3)
C11 C2 C3 121.7(2)
C11 C2 C1 122.2(2)
C3 C2 C1 116.0(2)
O3 C3 C2 120.2(2)
O3 C3 C4 122.2(2)
C2 C3 C4 117.7(2)
C5 C4 C9 119.7(3)
C5 C4 C3 120.2(3)
C9 C4 C3 120.0(2)
C17 C16 C21 119.6(3)
C17 C16 C15 120.1(3)
C21 C16 C15 120.3(2)
C12 C13 C15 120.6(2)
C12 C13 C14 124.1(2)
C15 C13 C14 115.2(2)
O6 C14 O5 126.0(3)
O6 C14 C13 115.0(2)
O5 C14 C13 119.0(2)
O8 C22 C21 121.4(2)
O8 C22 C12 120.5(2)
C21 C22 C12 118.0(2)
O7 C15 C16 122.5(3)
O7 C15 C13 119.2(2)
C16 C15 C13 118.4(2)
C21 C20 C19 119.2(3)
C21 C20 H20 120.4
C19 C20 H20 120.4
O2 C1 O1 125.6(2)
O2 C1 C2 115.8(2)
O1 C1 C2 118.6(2)
C7 C8 C9 120.3(3)
C7 C8 H8 119.8
C9 C8 H8 119.8
N3 C23 C24 110.8(2)
N3 C23 H23A 109.5
C24 C23 H23A 109.5
N3 C23 H23B 109.5
C24 C23 H23B 109.5
H23A C23 H23B 108.1
C18 C19 C20 120.8(3)
C18 C19 H19 119.6
C20 C19 H19 119.6
N4 C36 C35 122.2(3)
N4 C36 C37 116.0(2)
C35 C36 C37 121.7(3)
C19 C18 C17 120.5(3)
C19 C18 H18 119.8
C17 C18 H18 119.8
N1 C31 C30 122.6(3)
N1 C31 H31 118.7
C30 C31 H31 118.7
N1 C27 C28 121.7(3)
N1 C27 C26 115.5(2)
C28 C27 C26 122.7(3)
C23 C24 N2 111.0(2)
C23 C24 H24A 109.4
N2 C24 H24A 109.4
C23 C24 H24B 109.4
N2 C24 H24B 109.4
H24A C24 H24B 108.0
C8 C7 C6 120.1(3)
C8 C7 H7 119.9
C6 C7 H7 119.9
N3 C37 C36 111.6(2)
N3 C37 H37A 109.3
C36 C37 H37A 109.3
N3 C37 H37B 109.3
C36 C37 H37B 109.3
H37A C37 H37B 108.0
C6 C5 C4 120.3(3)
C6 C5 H5 119.8
C4 C5 H5 119.8
N4 C32 C33 122.2(3)
N4 C32 H32 118.9
C33 C32 H32 118.9
C18 C17 C16 119.7(3)
C18 C17 H17 120.1
C16 C17 H17 120.1
C29 C30 C31 119.2(3)
C29 C30 H30 120.4
C31 C30 H30 120.4
C36 C35 C34 119.0(3)
C36 C35 H35 120.5
C34 C35 H35 120.5
N3 C019 H01A 109.5
N3 C019 H01B 109.5
H01A C019 H01B 109.5
N3 C019 H01C 109.5
H01A C019 H01C 109.5
H01B C019 H01C 109.5
C5 C6 C7 120.1(3)
C5 C6 H6 119.9
C7 C6 H6 119.9
C29 C28 C27 119.3(3)
C29 C28 H28 120.3
C27 C28 H28 120.3
N2 C26 C27 111.4(2)
N2 C26 H26A 109.3
C27 C26 H26A 109.3
N2 C26 H26B 109.3
C27 C26 H26B 109.3
H26A C26 H26B 108.0
C33 C34 C35 118.4(3)
C33 C34 H34 120.8
C35 C34 H34 120.8
N2 C25 H25A 109.5
N2 C25 H25B 109.5
H25A C25 H25B 109.5
N2 C25 H25C 109.5
H25A C25 H25C 109.5
H25B C25 H25C 109.5
C34 C33 C32 119.8(3)
C34 C33 H33 120.1
C32 C33 H33 120.1
C30 C29 C28 118.8(3)
C30 C29 H29 120.6
C28 C29 H29 120.6

loop_
_geom_bond_atom_site_label_1
_geom_bond_atom_site_label_2
_geom_bond_distance
Fe1 O1 2.048(2)
Fe1 O5 2.050(2)
Fe1 N1 2.186(2)
Fe1 N4 2.195(3)
Fe1 N3 2.252(2)
Fe1 N2 2.255(2)
O1 C1 1.244(3)
O4 C10 1.221(3)
O8 C22 1.215(3)
O5 C14 1.252(3)
O3 C3 1.214(3)
O7 C15 1.217(3)
O6 C14 1.230(3)
N1 C31 1.339(4)
N1 C27 1.351(4)
N4 C32 1.342(4)
N4 C36 1.344(4)
N3 C23 1.477(4)
N3 C019 1.482(3)
N3 C37 1.475(4)
O2 C1 1.222(3)
N2 C26 1.469(4)
N2 C24 1.481(4)
N2 C25 1.485(4)
C12 C13 1.342(3)
C12 C22 1.484(4)
C12 C11 1.491(4)
C11 C2 1.340(4)
C11 C10 1.489(3)
C21 C20 1.393(4)
C21 C16 1.395(4)
C21 C22 1.483(4)
C10 C9 1.473(4)
C9 C4 1.394(4)
C9 C8 1.396(4)
C2 C3 1.484(4)
C2 C1 1.526(3)
C3 C4 1.491(4)
C4 C5 1.386(4)
C16 C17 1.389(4)
C16 C15 1.475(4)
C13 C15 1.498(4)
C13 C14 1.515(4)
C20 C19 1.383(4)
C20 H20 0.9500
C8 C7 1.376(4)
C8 H8 0.9500
C23 C24 1.504(4)
C23 H23A 0.9900
C23 H23B 0.9900
C19 C18 1.373(5)
C19 H19 0.9500
C36 C35 1.382(4)
C36 C37 1.499(4)
C18 C17 1.384(4)
C18 H18 0.9500
C31 C30 1.376(4)
C31 H31 0.9500
C27 C28 1.379(4)
C27 C26 1.511(4)
C24 H24A 0.9900
C24 H24B 0.9900
C7 C6 1.383(5)
C7 H7 0.9500
C37 H37A 0.9900
C37 H37B 0.9900
C5 C6 1.380(5)
C5 H5 0.9500
C32 C33 1.373(5)
C32 H32 0.9500
C17 H17 0.9500
C30 C29 1.374(5)
C30 H30 0.9500
C35 C34 1.387(5)
C35 H35 0.9500
C019 H01A 0.9800
C019 H01B 0.9800
C019 H01C 0.9800
C6 H6 0.9500
C28 C29 1.383(5)
C28 H28 0.9500
C26 H26A 0.9900
C26 H26B 0.9900
C34 C33 1.375(6)
C34 H34 0.9500
C25 H25A 0.9800
C25 H25B 0.9800
C25 H25C 0.9800
C33 H33 0.9500
C29 H29 0.9500

loop_
_geom_hbond_atom_site_label_D
_geom_hbond_atom_site_label_H
_geom_hbond_atom_site_label_A
_geom_hbond_distance_DH
_geom_hbond_distance_HA
_geom_hbond_distance_DA
_geom_hbond_angle_DHA
_geom_hbond_site_symmetry_A
C28 H28 O7 0.95 2.45 3.327(4) 153.3 2_766
C35 H35 O3 0.95 2.65 3.524(4) 153.3 2_667
C32 H32 O5 0.95 2.62 3.163(4) 116.8 .
C31 H31 O1 0.95 2.51 3.065(4) 117.6 .
C23 H23B O8 0.99 2.53 3.351(4) 140.5 1_545
C28 H28 O7 0.95 2.45 3.327(4) 153.3 2_766
C35 H35 O3 0.95 2.65 3.524(4) 153.3 2_667
C32 H32 O5 0.95 2.62 3.163(4) 116.8 .
C31 H31 O1 0.95 2.51 3.065(4) 117.6 .
C23 H23B O8 0.99 2.53 3.351(4) 140.5 1_545
